data_1577439
loop_
_publ_author_name
'Vashisth, Kanika'
'Thornton, Ragene'
'Yoon, Bohak'
'Martin, Caleb Daniel'

_publ_section_title
;
 Bis(Carboranyl)boryl Anions
;
_journal_name_full 'Chemical Science'
_journal_paper_doi 10.1039/D6SC03158G
_journal_year 2026
_chemical_formula_moiety '2(C24 H41 B21 Cu P), C7 H8'
_chemical_formula_sum 'C55 H90 B42 Cu2 P2'
_chemical_formula_weight 1394.985
_space_group_crystal_system monoclinic
_space_group_IT_number 14
_space_group_name_Hall '-P 2yn'
_space_group_name_H-M_alt 'P 1 21/n 1'
_symmetry_Int_Tables_number 14
_audit_block_doi 10.5517/ccdc.csd.cc2pb6cm
_audit_creation_date 2025-08-21
_audit_creation_method
;
Olex2 1.5
(compiled 2024.01.12 svn.r2f8d729c for OlexSys, GUI svn.r6928)
;
_audit_update_record
;
2025-11-20 deposited with the CCDC.	2026-06-19 downloaded from the CCDC.
;
_cell_angle_alpha 90
_cell_angle_beta 90.864(1)
_cell_angle_gamma 90
_cell_formula_units_Z 2
_cell_length_a 11.3130(1)
_cell_length_b 13.3497(2)
_cell_length_c 24.8346(3)
_cell_measurement_reflns_used 16192
_cell_measurement_temperature 150.00(10)
_cell_measurement_theta_max 76.3750
_cell_measurement_theta_min 3.5710
_cell_volume 3750.22(8)
_computing_cell_refinement 'CrysAlisPro 1.171.43.133a (Rigaku OD, 2024)'
_computing_data_collection 'CrysAlisPro system (CCD 43.133a 64-bit (release 07-08-2024))'
_computing_data_reduction 'CrysAlisPro 1.171.43.133a (Rigaku OD, 2024)'
_computing_molecular_graphics 'Olex2 1.5 (Dolomanov et al., 2009)'
_computing_publication_material 'Olex2 1.5 (Dolomanov et al., 2009)'
_computing_structure_refinement 'olex2.refine 1.5 (Bourhis et al., 2015)'
_computing_structure_solution 'olex2.solve 1.5 (Bourhis et al., 2015)'
_diffrn_ambient_temperature 150.00(10)
_diffrn_detector_area_resol_mean 10.0000
_diffrn_detector_type 'HyPix-Arc 100'
_diffrn_measured_fraction_theta_full 0.9988
_diffrn_measured_fraction_theta_max 0.9455
_diffrn_measurement_details
;
List of Runs (angles in degrees, time in seconds):

  # Type    Start    End  Width  t~exp~   \w     \q     \k     \f   Frames
#--------------------------------------------------------------------------
  1  \w     30.00  55.00   0.50    0.39    --   46.64 -82.00 113.00   50
  2  \w    -79.00   5.00   0.50    0.39    --  -47.64  82.00-125.00  168
  3  \w    -69.00 -32.00   0.50    0.39    --  -85.31  82.00-125.00   74
  4  \w   -113.00 -72.00   0.50    0.39    --  -85.31  82.00-125.00   82
  5  \w   -153.00 -81.00   0.50    0.39    --  -85.31 -82.00 113.00  144
  6  \w     60.00  85.00   0.50    0.39    --  101.75 -82.00 113.00   50
  7  \w     41.00 142.00   0.50    0.39    --  110.34 -82.00 113.00  202
  8  \w    127.00 163.00   0.50    0.39    --  110.34  82.00-125.00   72
  9  \w   -122.00 -78.00   0.50    0.39    --  -47.64-125.00-120.00   88
 10  \w   -123.00 -90.00   0.50    0.39    --  -47.64-125.00 -60.00   66
 11  \w     -6.00  23.00   0.50    0.39    --  -47.64  19.00 -60.00   58
 12  \w     -7.00  33.00   0.50    0.39    --  -47.64  19.00 -30.00   80
 13  \w    -41.00 -15.00   0.50    0.39    --  -85.31  45.00  60.00   52
 14  \w    -48.00 -17.00   0.50    0.39    --  -85.31  45.00  90.00   62
 15  \w    -48.00  -5.00   0.50    0.39    --  -85.31  45.00 150.00   86
 16  \w    -33.00  -6.00   0.50    0.39    --  -85.31  45.00   0.00   54
 17  \w     22.00  48.00   0.50    0.39    --  101.75 -45.00-180.00   52
 18  \w     42.00  72.00   0.50    0.39    --  101.75 -61.00   0.00   60
 19  \w     22.00  48.00   0.50    0.39    --  101.75 -45.00 -30.00   52
 20  \w     21.00  46.00   0.50    0.39    --  101.75 -45.00 -90.00   50
 21  \w     21.00  48.00   0.50    0.39    --  101.75 -45.00 120.00   54
 22  \w     29.00 100.00   0.50    0.39    --  101.75 -95.00 -60.00  142
 23  \w     21.00  46.00   0.50    0.39    --  101.75 -45.00-120.00   50
 24  \w     21.00  46.00   0.50    0.39    --  101.75 -45.00 150.00   50
 25  \w    112.00 137.00   0.50    0.39    --  101.75  82.00-125.00   50
 26  \w     37.00  64.00   0.50    0.39    --  110.34 -61.00-120.00   54
 27  \w     38.00 104.00   0.50    0.39    --  110.34 -95.00 -30.00  132
 28  \w     38.00  64.00   0.50    0.39    --  110.34 -61.00 150.00   52
 29  \w     47.00  73.00   0.50    0.39    --  110.34 -61.00  30.00   52
;
_diffrn_measurement_device 'four-circle diffractometer'
_diffrn_measurement_device_type 'XtaLAB Synergy, Dualflex, HyPix-Arc 100'
_diffrn_measurement_method '\w scans'
_diffrn_radiation_type 'Cu K\a'
_diffrn_radiation_wavelength 1.54184
_diffrn_reflns_av_R_equivalents 0.0366
_diffrn_reflns_av_unetI/netI 0.0343
_diffrn_reflns_Laue_measured_fraction_full 0.9988
_diffrn_reflns_Laue_measured_fraction_max 0.9455
_diffrn_reflns_limit_h_max 14
_diffrn_reflns_limit_h_min -12
_diffrn_reflns_limit_k_max 16
_diffrn_reflns_limit_k_min -13
_diffrn_reflns_limit_l_max 30
_diffrn_reflns_limit_l_min -31
_diffrn_reflns_number 27186
_diffrn_reflns_point_group_measured_fraction_full 0.9988
_diffrn_reflns_point_group_measured_fraction_max 0.9455
_diffrn_reflns_theta_full 67.6840
_diffrn_reflns_theta_max 77.25
_diffrn_reflns_theta_min 3.56
_exptl_absorpt_coefficient_mu 1.357
_exptl_absorpt_correction_T_max 1.00000
_exptl_absorpt_correction_T_min 0.75024
_exptl_absorpt_correction_type multi-scan
_exptl_absorpt_process_details
;
CrysAlisPro 1.171.43.133a (Rigaku Oxford Diffraction, 2024)
Empirical absorption correction using spherical harmonics,
implemented in SCALE3 ABSPACK scaling algorithm.
;
_exptl_crystal_colour 'clear light colourless'
_exptl_crystal_colour_lustre clear
_exptl_crystal_colour_modifier light
_exptl_crystal_colour_primary colourless
_exptl_crystal_density_diffrn 1.235
_exptl_crystal_description plate
_exptl_crystal_F_000 1432.311
_exptl_crystal_preparation 'Grown from vapor diffusion Et2O/hexanes'
_exptl_crystal_size_max 0.251
_exptl_crystal_size_mid 0.101
_exptl_crystal_size_min 0.041
_refine_diff_density_max 0.7618
_refine_diff_density_min -0.7456
_refine_diff_density_rms 0.0767
_refine_ls_d_res_high 0.7904
_refine_ls_d_res_low 12.4159
_refine_ls_goodness_of_fit_ref 1.0259
_refine_ls_hydrogen_treatment constr
_refine_ls_matrix_type full
_refine_ls_number_constraints 92
_refine_ls_number_parameters 490
_refine_ls_number_reflns 7523
_refine_ls_number_restraints 113
_refine_ls_restrained_S_all 1.0178
_refine_ls_R_factor_all 0.0584
_refine_ls_R_factor_gt 0.0495
_refine_ls_shift/su_max 0.0006
_refine_ls_shift/su_mean 0.0000
_refine_ls_structure_factor_coef Fsqd
_refine_ls_weighting_details 'w=1/[\s^2^(Fo^2^)+(0.0920P)^2^+2.3648P] where P=(Fo^2^+2Fc^2^)/3'
_refine_ls_weighting_scheme calc
_refine_ls_wR_factor_gt 0.1411
_refine_ls_wR_factor_ref 0.1512
_reflns_Friedel_coverage 0.0
_reflns_limit_h_max 12
_reflns_limit_h_min -14
_reflns_limit_k_max 16
_reflns_limit_k_min 0
_reflns_limit_l_max 31
_reflns_limit_l_min -12
_reflns_number_gt 6320
_reflns_number_total 7523
_reflns_threshold_expression I>=2u(I)
_cod_data_source_file d6sc03158g2.cif
_cod_data_source_block 3
_cod_database_code 1577439
_olex2_refinement_description
;
1. Fixed Uiso
 At 1.2 times of:
  All B(H) groups, All C(H) groups
 At 1.5 times of:
  All C(H,H,H) groups
2. Restrained distances
 C2-C3
 1.51 with sigma of 0.02
 C3-C4 = C3-C8 = C5-C6
 1.39 with sigma of 0.02
 C4-C5 = C6-C7 = C7-C8
 1.38 with sigma of 0.02
 C2-C4 = C2-C8
 2.52 with sigma of 0.04
 C3-C5
 2.42 with sigma of 0.04
 C3-C7
 2.41 with sigma of 0.04
 C4-C6
 2.39 with sigma of 0.04
 C5-C7 = C6-C8
 2.4 with sigma of 0.04
 C3-C4 \\sim C4-C5 \\sim C5-C6 \\sim C6-C7 \\sim C7-C8 \\sim C8-C3
 with sigma of 0.02
 C3-C7 \\sim C3-C5 \\sim C8-C6 \\sim C4-C8 \\sim C5-C7 \\sim C4-C6
 with sigma of 0.04
 C2-C8 \\sim C2-C4
 with sigma of 0.04
3. Restrained planarity
 C2, C3, C4, C5, C6, C7, C8
 with sigma of 0.1
4. Uiso/Uaniso restraints and constraints
C2 \\sim C3 \\sim C4 \\sim C5 \\sim C6 \\sim C7 \\sim C8: within 2A with sigma
of 0.04 and sigma for terminal atoms of 0.08 within 2A
5. Rigid body (RIGU) restrains
 C2, C3, C4, C5, C6, C7, C8
 with sigma for 1-2 distances of 0.004 and sigma for 1-3 distances of 0.004
6. Others
 Fixed Sof: C2(0.5) H2a(0.5) H2b(0.5) H2c(0.5) C3(0.5) C4(0.5) H4(0.5) C5(0.5)
 H5(0.5) C6(0.5) H6(0.5) C7(0.5) H7(0.5) C8(0.5) H8(0.5)
7.a Aromatic/amide H refined with riding coordinates:
 C00B(H00B), C00D(H00e), C00F(H00i), C00G(H00j), C00H(H00k), C00I(H00l),
 C00J(H00m), C00K(H00n), C00L(H00o), C00M(H00p), C00O(H00q), C00P(H00s),
 C00Q(H00), C00S(H1), C007(H007), C4(H4), C5(H5), C6(H6), C7(H7), C8(H8)
7.b Idealised Me refined as rotating group:
 C00C(H00a,H00c,H00d), C00E(H00f,H00g,H00h), C2(H2a,H2b,H2c)
7.c Boron cage BH refined with riding coordinates:
 B00R(H00R), B00T(H00T), B00U(H00U), B00V(H00V), B00W(H00W), B00X(H00X),
 B00Y(H00Y), B00Z(H00Z), B01A(H01A), B01B(H01B), B010(H010), B011(H011),
 B012(H012), B013(H013), B014(H014), B015(H015), B016(H016), B017(H017),
 B018(H018), B019(H019)
;
_olex2_submission_special_instructions 'No special instructions were received'
_oxdiff_exptl_absorpt_empirical_details
;
Empirical correction (ABSPACK) includes:
- Absorption correction using spherical harmonics
- Frame scaling
;

loop_
_space_group_symop_id
_space_group_symop_operation_xyz
1 x,y,z
2 -x+1/2,y+1/2,-z+1/2
3 -x,-y,-z
4 x-1/2,-y-1/2,z-1/2

loop_
_atom_site_label
_atom_site_type_symbol
_atom_site_fract_x
_atom_site_fract_y
_atom_site_fract_z
_atom_site_U_iso_or_equiv
_atom_site_adp_type
_atom_site_occupancy
_atom_site_refinement_flags_posn
_atom_site_refinement_flags_adp
_atom_site_refinement_flags_occupancy
_atom_site_disorder_group
B00N B 0.5248(2) 0.72302(19) 0.21916(9) 0.0258(5) Uani 1.000000 . . . .
B00R B 0.4993(2) 0.6598(2) 0.10447(10) 0.0287(5) Uani 1.000000 . . . .
H00R H 0.4969(2) 0.7370(2) 0.08683(10) 0.0344(6) Uiso 1.000000 R . . .
B00T B 0.4116(2) 0.89302(19) 0.16160(10) 0.0300(5) Uani 1.000000 . . . .
H00T H 0.3648(2) 0.84649(19) 0.13041(10) 0.0360(6) Uiso 1.000000 R . . .
B00U B 0.3793(2) 0.6094(2) 0.14069(10) 0.0297(5) Uani 1.000000 . . . .
H00U H 0.2961(2) 0.6531(2) 0.14689(10) 0.0357(6) Uiso 1.000000 R . . .
B00V B 0.5731(2) 0.5585(2) 0.07245(10) 0.0336(5) Uani 1.000000 . . . .
H00V H 0.6193(2) 0.5686(2) 0.03327(10) 0.0403(7) Uiso 1.000000 R . . .
B00W B 0.4962(2) 0.9064(2) 0.27006(10) 0.0295(5) Uani 1.000000 . . . .
H00W H 0.5050(2) 0.8684(2) 0.31013(10) 0.0354(6) Uiso 1.000000 R . . .
B00X B 0.4376(2) 0.5288(2) 0.19107(10) 0.0308(5) Uani 1.000000 . . . .
H00X H 0.3929(2) 0.5192(2) 0.23068(10) 0.0369(6) Uiso 1.000000 R . . .
B00Y B 0.6182(2) 0.9229(2) 0.22756(11) 0.0326(5) Uani 1.000000 . . . .
H00Y H 0.7090(2) 0.8971(2) 0.23959(11) 0.0392(6) Uiso 1.000000 R . . .
B00Z B 0.5933(2) 0.53008(19) 0.18629(10) 0.0305(5) Uani 1.000000 . . . .
H00Z H 0.6529(2) 0.52268(19) 0.22251(10) 0.0366(6) Uiso 1.000000 R . . .
B01A B 0.4570(3) 1.0866(2) 0.20894(12) 0.0394(6) Uani 1.000000 . . . .
H01A H 0.4411(3) 1.1694(2) 0.20845(12) 0.0473(7) Uiso 1.000000 R . . .
B01B B 0.4661(3) 1.0155(2) 0.14803(12) 0.0380(6) Uani 1.000000 . . . .
H01B H 0.4558(3) 1.0511(2) 0.10738(12) 0.0456(7) Uiso 1.000000 R . . .
B010 B 0.4160(2) 0.5591(2) 0.07685(11) 0.0354(6) Uani 1.000000 . . . .
H010 H 0.3574(2) 0.5693(2) 0.04053(11) 0.0424(7) Uiso 1.000000 R . . .
B011 B 0.5667(2) 0.9149(2) 0.16031(10) 0.0315(5) Uani 1.000000 . . . .
H011 H 0.6233(2) 0.8838(2) 0.12768(10) 0.0378(6) Uiso 1.000000 R . . .
B012 B 0.3965(2) 1.0077(2) 0.25897(11) 0.0334(5) Uani 1.000000 . . . .
H012 H 0.3397(2) 1.0378(2) 0.29179(11) 0.0400(6) Uiso 1.000000 R . . .
B013 B 0.3778(2) 0.4773(2) 0.13090(11) 0.0358(6) Uani 1.000000 . . . .
H013 H 0.2937(2) 0.4330(2) 0.13024(11) 0.0430(7) Uiso 1.000000 R . . .
B014 B 0.6308(2) 0.4781(2) 0.12317(11) 0.0352(6) Uani 1.000000 . . . .
H014 H 0.7147(2) 0.4350(2) 0.11750(11) 0.0423(7) Uiso 1.000000 R . . .
B015 B 0.3450(2) 0.9991(2) 0.19164(11) 0.0344(5) Uani 1.000000 . . . .
H015 H 0.2535(2) 1.0236(2) 0.17980(11) 0.0413(7) Uiso 1.000000 R . . .
B016 B 0.5509(2) 1.0283(2) 0.25829(12) 0.0375(6) Uani 1.000000 . . . .
H016 H 0.5969(2) 1.0726(2) 0.29070(12) 0.0450(7) Uiso 1.000000 R . . .
B017 B 0.5948(3) 1.0341(2) 0.18956(12) 0.0389(6) Uani 1.000000 . . . .
H017 H 0.6699(3) 1.0825(2) 0.17636(12) 0.0466(7) Uiso 1.000000 R . . .
B018 B 0.4973(3) 0.4465(2) 0.08857(11) 0.0378(6) Uani 1.000000 . . . .
H018 H 0.4918(3) 0.3820(2) 0.05979(11) 0.0454(7) Uiso 1.000000 R . . .
B019 B 0.5114(2) 0.4281(2) 0.15974(12) 0.0359(6) Uani 1.000000 . . . .
H019 H 0.5158(2) 0.3517(2) 0.17830(12) 0.0431(7) Uiso 1.000000 R . . .
C00A C 0.62327(18) 0.60527(17) 0.13237(8) 0.0277(4) Uani 1.000000 . . . .
C00B C 0.4302(2) 0.42656(19) 0.40477(9) 0.0344(5) Uani 1.000000 . . . .
H00B H 0.3938(2) 0.46288(19) 0.43292(9) 0.0413(6) Uiso 1.000000 R . . .
C00C C 0.7343(2) 0.66824(18) 0.13469(10) 0.0338(5) Uani 1.000000 . . . .
H00a H 0.7213(5) 0.7304(6) 0.1144(6) 0.0507(8) Uiso 1.000000 GR . . .
H00c H 0.7538(9) 0.6843(11) 0.17228(11) 0.0507(8) Uiso 1.000000 GR . . .
H00d H 0.7997(4) 0.6308(5) 0.1189(7) 0.0507(8) Uiso 1.000000 GR . . .
C00D C 0.5342(2) 0.31994(19) 0.32211(10) 0.0383(5) Uani 1.000000 . . . .
H00e H 0.5688(2) 0.28378(19) 0.29342(10) 0.0460(7) Uiso 1.000000 R . . .
C00E C 0.27510(19) 0.82765(18) 0.24622(10) 0.0330(5) Uani 1.000000 . . . .
H00f H 0.2762(10) 0.7652(6) 0.2255(5) 0.0495(7) Uiso 1.000000 GR . . .
H00g H 0.2850(9) 0.8125(11) 0.28464(19) 0.0495(7) Uiso 1.000000 GR . . .
H00h H 0.1994(2) 0.8619(6) 0.2401(7) 0.0495(7) Uiso 1.000000 GR . . .
C00F C 0.3280(2) 0.68408(18) 0.38967(11) 0.0380(5) Uani 1.000000 . . . .
H00i H 0.3218(2) 0.67198(18) 0.35204(11) 0.0456(6) Uiso 1.000000 R . . .
C00G C 0.7172(2) 0.52394(19) 0.45324(9) 0.0364(5) Uani 1.000000 . . . .
H00j H 0.6780(2) 0.46179(19) 0.44778(9) 0.0436(6) Uiso 1.000000 R . . .
C00H C 0.4545(2) 0.27306(19) 0.35553(11) 0.0402(6) Uani 1.000000 . . . .
H00k H 0.4360(2) 0.20428(19) 0.35042(11) 0.0482(7) Uiso 1.000000 R . . .
C00I C 0.4019(2) 0.32669(19) 0.39641(10) 0.0376(5) Uani 1.000000 . . . .
H00l H 0.3461(2) 0.29483(19) 0.41889(10) 0.0451(6) Uiso 1.000000 R . . .
C00J C 0.8116(2) 0.5297(2) 0.48949(11) 0.0445(6) Uani 1.000000 . . . .
H00m H 0.8368(2) 0.4716(2) 0.50853(11) 0.0534(7) Uiso 1.000000 R . . .
C00K C 0.2332(2) 0.72444(19) 0.41670(12) 0.0444(6) Uani 1.000000 . . . .
H00n H 0.1614(2) 0.73884(19) 0.39794(12) 0.0533(7) Uiso 1.000000 R . . .
C00L C 0.8685(2) 0.6193(2) 0.49783(11) 0.0490(7) Uani 1.000000 . . . .
H00o H 0.9326(2) 0.6236(2) 0.52292(11) 0.0588(8) Uiso 1.000000 R . . .
C00M C 0.4428(2) 0.68082(19) 0.47218(10) 0.0396(6) Uani 1.000000 . . . .
H00p H 0.5141(2) 0.66592(19) 0.49121(10) 0.0475(7) Uiso 1.000000 R . . .
C00O C 0.7388(3) 0.6978(2) 0.43295(12) 0.0480(6) Uani 1.000000 . . . .
H00q H 0.7152(3) 0.7557(2) 0.41332(12) 0.0575(8) Uiso 1.000000 R . . .
C00P C 0.2439(3) 0.7438(2) 0.47166(12) 0.0488(7) Uani 1.000000 . . . .
H00s H 0.1792(3) 0.7718(2) 0.49040(12) 0.0586(8) Uiso 1.000000 R . . .
C00Q C 0.3477(3) 0.7226(2) 0.49904(11) 0.0473(6) Uani 1.000000 . . . .
H00 H 0.3544(3) 0.7366(2) 0.53647(11) 0.0568(8) Uiso 1.000000 R . . .
C00S C 0.8325(3) 0.7031(3) 0.46970(13) 0.0569(8) Uani 1.000000 . . . .
H1 H 0.8721(3) 0.7650(3) 0.47545(13) 0.0683(9) Uiso 1.000000 R . . .
C003 C 0.51201(19) 0.47373(17) 0.37200(8) 0.0291(4) Uani 1.000000 . . . .
C004 C 0.37501(18) 0.89463(17) 0.22830(9) 0.0278(4) Uani 1.000000 . . . .
C005 C 0.6798(2) 0.60756(18) 0.42501(9) 0.0323(5) Uani 1.000000 . . . .
C006 C 0.51075(17) 0.63701(16) 0.17279(8) 0.0254(4) Uani 1.000000 . . . .
C007 C 0.5635(2) 0.41946(18) 0.33045(9) 0.0342(5) Uani 1.000000 . . . .
H007 H 0.6191(2) 0.45104(18) 0.30773(9) 0.0410(6) Uiso 1.000000 R . . .
C008 C 0.4329(2) 0.66102(17) 0.41742(9) 0.0323(5) Uani 1.000000 . . . .
C009 C 0.50576(17) 0.84233(16) 0.20982(8) 0.0252(4) Uani 1.000000 . . . .
Cu01 Cu 0.56334(3) 0.67240(3) 0.299842(12) 0.03420(13) Uani 1.000000 . . . .
P002 P 0.55250(5) 0.60480(4) 0.37953(2) 0.03017(15) Uani 1.000000 . . . .
C2 C 0.5387(12) -0.0018(11) 0.5832(5) 0.121(4) Uani 0.500000 D U P -1
H2a H 0.485(5) 0.044(6) 0.6018(13) 0.181(6) Uiso 0.500000 GR . P -1
H2b H 0.541(8) -0.0663(16) 0.6021(13) 0.181(6) Uiso 0.500000 GR . P -1
H2c H 0.618(4) 0.027(7) 0.5827(5) 0.181(6) Uiso 0.500000 GR . P -1
C3 C 0.4958(11) -0.0172(9) 0.5275(4) 0.141(4) Uani 0.500000 D U P -1
C4 C 0.4143(7) 0.0467(6) 0.5065(3) 0.0668(19) Uani 0.500000 D U P -1
H4 H 0.3562(7) 0.0843(6) 0.5249(3) 0.080(2) Uiso 0.500000 R . P -1
C5 C 0.4376(9) 0.0438(8) 0.4473(4) 0.101(3) Uani 0.500000 D U P -1
H5 H 0.4118(9) 0.0945(8) 0.4230(4) 0.121(3) Uiso 0.500000 R . P -1
C6 C 0.5026(9) -0.0430(6) 0.4310(4) 0.078(2) Uani 0.500000 D U P -1
H6 H 0.4721(9) -0.0836(6) 0.4027(4) 0.094(3) Uiso 0.500000 R . P -1
C7 C 0.6008(15) -0.0672(17) 0.4538(7) 0.289(8) Uani 0.500000 D U P -1
H7 H 0.6678(15) -0.0924(17) 0.4357(7) 0.347(10) Uiso 0.500000 R . P -1
C8 C 0.5952(14) -0.0519(14) 0.5058(7) 0.243(8) Uani 0.500000 D U P -1
H8 H 0.6621(14) -0.0656(14) 0.5281(7) 0.291(10) Uiso 0.500000 R . P -1

loop_
_atom_site_aniso_label
_atom_site_aniso_U_11
_atom_site_aniso_U_22
_atom_site_aniso_U_33
_atom_site_aniso_U_12
_atom_site_aniso_U_13
_atom_site_aniso_U_23
B00N 0.0253(10) 0.0279(12) 0.0240(10) 0.0008(9) 0.0001(8) 0.0026(9)
B00R 0.0321(12) 0.0308(13) 0.0232(11) 0.0019(10) -0.0014(9) 0.0007(9)
B00T 0.0343(12) 0.0282(12) 0.0275(11) 0.0038(10) -0.0014(9) 0.0008(10)
B00U 0.0266(11) 0.0313(13) 0.0312(12) -0.0017(10) 0.0004(9) -0.0038(10)
B00V 0.0391(13) 0.0312(13) 0.0307(12) 0.0008(11) 0.0078(10) -0.0040(10)
B00W 0.0268(11) 0.0331(13) 0.0286(12) -0.0015(10) -0.0001(9) -0.0043(10)
B00X 0.0315(12) 0.0262(12) 0.0348(12) -0.0025(10) 0.0061(10) 0.0016(10)
B00Y 0.0278(11) 0.0321(13) 0.0380(13) -0.0063(10) 0.0029(10) -0.0044(11)
B00Z 0.0317(12) 0.0282(12) 0.0317(12) 0.0040(10) 0.0042(9) 0.0055(10)
B01A 0.0436(15) 0.0279(14) 0.0470(15) -0.0004(11) 0.0069(12) -0.0004(11)
B01B 0.0458(15) 0.0297(13) 0.0387(14) 0.0032(12) 0.0058(11) 0.0057(11)
B010 0.0369(13) 0.0356(14) 0.0336(13) -0.0009(11) -0.0004(10) -0.0064(11)
B011 0.0333(12) 0.0291(13) 0.0323(12) -0.0014(10) 0.0075(10) 0.0038(10)
B012 0.0311(12) 0.0293(13) 0.0398(13) 0.0005(10) 0.0031(10) -0.0074(11)
B013 0.0352(13) 0.0326(14) 0.0397(14) -0.0045(11) 0.0047(11) -0.0056(11)
B014 0.0358(13) 0.0292(13) 0.0409(14) 0.0058(11) 0.0094(11) -0.0006(11)
B015 0.0349(13) 0.0301(13) 0.0381(13) 0.0055(11) 0.0001(10) 0.0009(11)
B016 0.0355(13) 0.0319(14) 0.0451(15) -0.0051(11) 0.0031(11) -0.0087(12)
B017 0.0381(14) 0.0289(13) 0.0500(16) -0.0064(11) 0.0099(12) 0.0003(12)
B018 0.0434(14) 0.0313(14) 0.0389(14) -0.0010(12) 0.0057(11) -0.0066(11)
B019 0.0401(14) 0.0269(13) 0.0409(14) 0.0010(11) 0.0069(11) 0.0008(11)
C00A 0.0251(10) 0.0302(11) 0.0278(10) 0.0022(8) 0.0044(8) 0.0018(9)
C00B 0.0356(11) 0.0384(13) 0.0293(11) 0.0030(10) 0.0009(9) 0.0014(9)
C00C 0.0269(10) 0.0381(13) 0.0365(12) -0.0009(9) 0.0060(9) 0.0035(10)
C00D 0.0380(12) 0.0369(13) 0.0399(13) 0.0084(10) -0.0021(10) -0.0072(10)
C00E 0.0260(10) 0.0346(12) 0.0386(12) -0.0015(9) 0.0045(9) -0.0012(9)
C00F 0.0458(13) 0.0290(12) 0.0391(13) 0.0008(10) -0.0036(10) -0.0019(10)
C00G 0.0379(12) 0.0368(13) 0.0343(12) -0.0028(10) -0.0036(9) 0.0006(10)
C00H 0.0394(12) 0.0315(13) 0.0493(14) 0.0008(10) -0.0126(11) -0.0023(11)
C00I 0.0336(12) 0.0392(13) 0.0399(13) -0.0046(10) -0.0034(10) 0.0048(10)
C00J 0.0401(13) 0.0530(16) 0.0401(13) 0.0031(12) -0.0065(10) 0.0012(12)
C00K 0.0430(13) 0.0297(13) 0.0605(16) 0.0058(11) -0.0023(12) 0.0002(12)
C00L 0.0386(13) 0.0659(19) 0.0423(14) -0.0078(13) -0.0031(11) -0.0104(13)
C00M 0.0480(14) 0.0398(14) 0.0311(12) 0.0060(11) 0.0019(10) -0.0016(10)
C00O 0.0568(16) 0.0404(15) 0.0466(15) -0.0117(13) -0.0014(12) 0.0048(12)
C00P 0.0507(15) 0.0347(14) 0.0614(17) 0.0085(12) 0.0131(13) -0.0070(12)
C00Q 0.0600(16) 0.0427(15) 0.0395(13) 0.0058(13) 0.0100(12) -0.0065(11)
C00S 0.0570(17) 0.0570(19) 0.0566(17) -0.0251(15) -0.0033(14) -0.0076(15)
C003 0.0319(10) 0.0296(11) 0.0258(10) 0.0041(9) -0.0042(8) 0.0020(8)
C004 0.0238(9) 0.0297(11) 0.0298(10) 0.0015(8) 0.0009(8) -0.0025(9)
C005 0.0354(11) 0.0361(12) 0.0256(10) -0.0028(10) 0.0043(8) -0.0006(9)
C006 0.0226(9) 0.0292(11) 0.0243(10) 0.0015(8) 0.0030(7) 0.0022(8)
C007 0.0344(11) 0.0363(12) 0.0320(11) 0.0049(10) 0.0030(9) 0.0020(9)
C008 0.0399(12) 0.0244(11) 0.0326(11) 0.0033(9) 0.0019(9) 0.0018(9)
C009 0.0222(9) 0.0293(11) 0.0241(10) -0.0007(8) 0.0014(7) -0.0013(8)
Cu01 0.0464(2) 0.0329(2) 0.02324(19) -0.00006(15) -0.00101(14) 0.00390(13)
P002 0.0387(3) 0.0289(3) 0.0229(3) 0.0015(2) 0.0005(2) 0.0024(2)
C2 0.127(9) 0.131(11) 0.103(6) 0.018(6) -0.037(4) 0.009(4)
C3 0.151(7) 0.164(9) 0.107(6) 0.085(5) -0.048(4) -0.017(4)
C4 0.057(4) 0.077(5) 0.067(4) 0.012(3) 0.002(2) -0.001(3)
C5 0.098(6) 0.110(6) 0.094(5) 0.018(4) 0.002(3) -0.007(3)
C6 0.093(5) 0.070(5) 0.074(5) -0.006(3) 0.034(3) 0.001(3)
C7 0.229(9) 0.420(19) 0.215(10) 0.152(6) -0.041(4) -0.064(6)
C8 0.193(9) 0.367(19) 0.167(9) 0.159(7) -0.040(4) -0.052(5)

loop_
_atom_type_symbol
_atom_type_scat_dispersion_real
_atom_type_scat_dispersion_imag
_atom_type_scat_Cromer_Mann_a1
_atom_type_scat_Cromer_Mann_a2
_atom_type_scat_Cromer_Mann_a3
_atom_type_scat_Cromer_Mann_a4
_atom_type_scat_Cromer_Mann_b1
_atom_type_scat_Cromer_Mann_b2
_atom_type_scat_Cromer_Mann_b3
_atom_type_scat_Cromer_Mann_b4
_atom_type_scat_Cromer_Mann_c
_atom_type_scat_source
_atom_type_scat_dispersion_source
B 0.00925 0.00394 2.05450 1.33260 1.09790 0.70680 23.21850 1.02100 60.34980 0.14030 -0.19320 'International Tables Volume C Table 6.1.1.4 (pp. 500-502)' 'Brennan, Cowan, Rev. Sci. Instrum., 1992, 63, 850'
C 0.01788 0.00908 2.31000 1.02000 1.58860 0.86500 20.84390 10.20750 0.56870 51.65120 0.21560 'International Tables Volume C Table 6.1.1.4 (pp. 500-502)' 'Brennan, Cowan, Rev. Sci. Instrum., 1992, 63, 850'
Cu -1.95575 0.59065 13.33800 7.16760 5.61580 1.67350 3.58280 0.24700 11.39660 64.81260 1.19100 'International Tables Volume C Table 6.1.1.4 (pp. 500-502)' 'Brennan, Cowan, Rev. Sci. Instrum., 1992, 63, 850'
H 0.00000 0.00000 0.49300 0.32291 0.14019 0.04081 10.51090 26.12570 3.14236 57.79970 0.00304 'International Tables Volume C Table 6.1.1.4 (pp. 500-502)' 'Brennan, Cowan, Rev. Sci. Instrum., 1992, 63, 850'
P 0.29730 0.43501 6.43450 4.17910 1.78000 1.49080 1.90670 27.15700 0.52600 68.16450 1.11490 'International Tables Volume C Table 6.1.1.4 (pp. 500-502)' 'Brennan, Cowan, Rev. Sci. Instrum., 1992, 63, 850'

loop_
_citation_id
_citation_doi
_citation_year
1 10.26434/chemrxiv-2025-04xgt 2025

loop_
_geom_angle_atom_site_label_1
_geom_angle_atom_site_label_2
_geom_angle_atom_site_label_3
_geom_angle
_geom_angle_site_symmetry_1
_geom_angle_site_symmetry_3
_geom_angle_publ_flag
C009 B00N C006 125.31(18) . . ?
Cu01 B00N C006 116.88(15) . . ?
Cu01 B00N C009 117.74(15) . . ?
B00U B00R H00R 122.30(12) . . ?
B00V B00R H00R 122.13(12) . . ?
B00V B00R B00U 107.81(18) . . ?
B010 B00R H00R 122.49(12) . . ?
B010 B00R B00U 60.15(14) . . ?
B010 B00R B00V 60.13(15) . . ?
C00A B00R H00R 124.20(11) . . ?
C00A B00R B00U 105.16(17) . . ?
C00A B00R B00V 58.22(14) . . ?
C00A B00R B010 105.11(18) . . ?
C006 B00R H00R 123.18(11) . . ?
C006 B00R B00U 58.75(13) . . ?
C006 B00R B00V 106.03(17) . . ?
C006 B00R B010 106.15(18) . . ?
C006 B00R C00A 58.67(12) . . ?
B01B B00T H00T 122.66(13) . . ?
B011 B00T H00T 122.35(12) . . ?
B011 B00T B01B 60.13(15) . . ?
B015 B00T H00T 122.26(12) . . ?
B015 B00T B01B 59.82(15) . . ?
B015 B00T B011 107.57(19) . . ?
C004 B00T H00T 123.84(11) . . ?
C004 B00T B01B 105.11(18) . . ?
C004 B00T B011 105.55(17) . . ?
C004 B00T B015 58.20(14) . . ?
C009 B00T H00T 122.84(11) . . ?
C009 B00T B01B 106.21(18) . . ?
C009 B00T B011 58.63(13) . . ?
C009 B00T B015 106.41(17) . . ?
C009 B00T C004 59.38(12) . . ?
H00U B00U B00R 121.58(12) . . ?
B00X B00U B00R 108.03(17) . . ?
B00X B00U H00U 121.61(11) . . ?
B010 B00U B00R 59.96(14) . . ?
B010 B00U H00U 121.87(12) . . ?
B010 B00U B00X 108.17(18) . . ?
B013 B00U B00R 108.22(18) . . ?
B013 B00U H00U 121.89(12) . . ?
B013 B00U B00X 59.83(15) . . ?
B013 B00U B010 60.38(15) . . ?
C006 B00U B00R 59.30(13) . . ?
C006 B00U H00U 123.23(11) . . ?
C006 B00U B00X 59.42(13) . . ?
C006 B00U B010 106.44(17) . . ?
C006 B00U B013 106.43(18) . . ?
H00V B00V B00R 121.65(12) . . ?
B010 B00V B00R 59.69(15) . . ?
B010 B00V H00V 122.17(12) . . ?
B014 B00V B00R 108.22(18) . . ?
B014 B00V H00V 121.20(12) . . ?
B014 B00V B010 108.42(19) . . ?
B018 B00V B00R 107.92(18) . . ?
B018 B00V H00V 122.12(12) . . ?
B018 B00V B010 60.23(16) . . ?
B018 B00V B014 60.17(16) . . ?
C00A B00V B00R 58.97(13) . . ?
C00A B00V H00V 124.11(11) . . ?
C00A B00V B010 105.35(17) . . ?
C00A B00V B014 59.13(15) . . ?
C00A B00V B018 105.54(18) . . ?
B00Y B00W H00W 121.90(12) . . ?
B012 B00W H00W 121.96(12) . . ?
B012 B00W B00Y 108.20(19) . . ?
B016 B00W H00W 122.53(13) . . ?
B016 B00W B00Y 60.45(15) . . ?
B016 B00W B012 59.83(15) . . ?
C004 B00W H00W 123.74(11) . . ?
C004 B00W B00Y 105.98(17) . . ?
C004 B00W B012 58.44(14) . . ?
C004 B00W B016 105.27(18) . . ?
C009 B00W H00W 122.60(11) . . ?
C009 B00W B00Y 58.94(13) . . ?
C009 B00W B012 106.85(17) . . ?
C009 B00W B016 106.62(18) . . ?
C009 B00W C004 59.38(12) . . ?
H00X B00X B00U 121.50(11) . . ?
B00Z B00X B00U 107.94(17) . . ?
B00Z B00X H00X 121.56(12) . . ?
B013 B00X B00U 60.38(15) . . ?
B013 B00X H00X 121.66(12) . . ?
B013 B00X B00Z 108.40(18) . . ?
B019 B00X B00U 108.90(18) . . ?
B019 B00X H00X 121.41(12) . . ?
B019 B00X B00Z 60.02(15) . . ?
B019 B00X B013 60.66(16) . . ?
C006 B00X B00U 58.77(13) . . ?
C006 B00X H00X 123.42(11) . . ?
C006 B00X B00Z 59.53(13) . . ?
C006 B00X B013 106.34(18) . . ?
C006 B00X B019 106.76(17) . . ?
H00Y B00Y B00W 121.66(12) . . ?
B011 B00Y B00W 107.97(17) . . ?
B011 B00Y H00Y 121.51(12) . . ?
B016 B00Y B00W 59.87(15) . . ?
B016 B00Y H00Y 121.75(12) . . ?
B016 B00Y B011 108.5(2) . . ?
B017 B00Y B00W 108.10(19) . . ?
B017 B00Y H00Y 121.83(12) . . ?
B017 B00Y B011 60.22(16) . . ?
B017 B00Y B016 60.36(16) . . ?
C009 B00Y B00W 59.48(13) . . ?
C009 B00Y H00Y 123.25(12) . . ?
C009 B00Y B011 59.10(13) . . ?
C009 B00Y B016 106.59(17) . . ?
C009 B00Y B017 106.46(19) . . ?
H00Z B00Z B00X 122.23(12) . . ?
B014 B00Z B00X 107.91(19) . . ?
B014 B00Z H00Z 121.81(12) . . ?
B019 B00Z B00X 60.02(15) . . ?
B019 B00Z H00Z 122.49(12) . . ?
B019 B00Z B014 59.96(15) . . ?
C00A B00Z B00X 105.49(17) . . ?
C00A B00Z H00Z 123.81(11) . . ?
C00A B00Z B014 58.99(14) . . ?
C00A B00Z B019 105.56(18) . . ?
C006 B00Z B00X 59.11(13) . . ?
C006 B00Z H00Z 122.90(11) . . ?
C006 B00Z B014 106.65(17) . . ?
C006 B00Z B019 106.44(18) . . ?
C006 B00Z C00A 58.59(12) . . ?
B01B B01A H01A 121.69(13) . . ?
B012 B01A H01A 121.97(12) . . ?
B012 B01A B01B 107.8(2) . . ?
B015 B01A H01A 122.24(13) . . ?
B015 B01A B01B 59.73(16) . . ?
B015 B01A B012 59.76(15) . . ?
B016 B01A H01A 122.02(13) . . ?
B016 B01A B01B 107.9(2) . . ?
B016 B01A B012 59.57(16) . . ?
B016 B01A B015 107.19(19) . . ?
B017 B01A H01A 121.74(13) . . ?
B017 B01A B01B 60.12(16) . . ?
B017 B01A B012 107.7(2) . . ?
B017 B01A B015 107.5(2) . . ?
B017 B01A B016 60.06(17) . . ?
B01A B01B B00T 107.58(19) . . ?
H01B B01B B00T 121.89(13) . . ?
H01B B01B B01A 122.04(13) . . ?
B011 B01B B00T 59.87(15) . . ?
B011 B01B B01A 107.4(2) . . ?
B011 B01B H01B 122.05(12) . . ?
B015 B01B B00T 59.89(15) . . ?
B015 B01B B01A 59.62(16) . . ?
B015 B01B H01B 122.15(13) . . ?
B015 B01B B011 107.43(18) . . ?
B017 B01B B00T 107.40(19) . . ?
B017 B01B B01A 59.74(17) . . ?
B017 B01B H01B 122.23(13) . . ?
B017 B01B B011 59.61(16) . . ?
B017 B01B B015 107.2(2) . . ?
B00U B010 B00R 59.90(14) . . ?
B00V B010 B00R 60.18(15) . . ?
B00V B010 B00U 107.65(18) . . ?
H010 B010 B00R 121.60(12) . . ?
H010 B010 B00U 121.94(12) . . ?
H010 B010 B00V 122.03(12) . . ?
B013 B010 B00R 107.80(18) . . ?
B013 B010 B00U 59.91(15) . . ?
B013 B010 B00V 107.23(19) . . ?
B013 B010 H010 122.11(13) . . ?
B018 B010 B00R 107.84(19) . . ?
B018 B010 B00U 107.44(19) . . ?
B018 B010 B00V 59.64(16) . . ?
B018 B010 H010 122.11(12) . . ?
B018 B010 B013 59.52(16) . . ?
B00Y B011 B00T 107.75(17) . . ?
B01B B011 B00T 60.00(15) . . ?
B01B B011 B00Y 108.49(19) . . ?
H011 B011 B00T 121.79(12) . . ?
H011 B011 B00Y 121.56(12) . . ?
H011 B011 B01B 121.68(12) . . ?
B017 B011 B00T 108.09(18) . . ?
B017 B011 B00Y 60.24(16) . . ?
B017 B011 B01B 60.35(16) . . ?
B017 B011 H011 121.79(12) . . ?
C009 B011 B00T 59.21(13) . . ?
C009 B011 B00Y 59.14(14) . . ?
C009 B011 B01B 106.57(17) . . ?
C009 B011 H011 123.30(11) . . ?
C009 B011 B017 106.50(18) . . ?
B01A B012 B00W 107.99(18) . . ?
H012 B012 B00W 121.94(12) . . ?
H012 B012 B01A 121.92(12) . . ?
B015 B012 B00W 107.25(18) . . ?
B015 B012 B01A 60.05(16) . . ?
B015 B012 H012 121.85(12) . . ?
B016 B012 B00W 59.73(15) . . ?
B016 B012 B01A 60.61(16) . . ?
B016 B012 H012 121.90(13) . . ?
B016 B012 B015 108.23(19) . . ?
C004 B012 B00W 58.84(13) . . ?
C004 B012 B01A 105.43(18) . . ?
C004 B012 H012 124.25(11) . . ?
C004 B012 B015 58.49(14) . . ?
C004 B012 B016 105.50(17) . . ?
B00X B013 B00U 59.79(15) . . ?
B010 B013 B00U 59.72(15) . . ?
B010 B013 B00X 107.60(19) . . ?
H013 B013 B00U 122.06(12) . . ?
H013 B013 B00X 122.08(12) . . ?
H013 B013 B010 121.75(13) . . ?
B018 B013 B00U 107.74(19) . . ?
B018 B013 B00X 107.79(19) . . ?
B018 B013 B010 60.09(16) . . ?
B018 B013 H013 121.63(13) . . ?
B019 B013 B00U 107.61(19) . . ?
B019 B013 B00X 59.62(15) . . ?
B019 B013 B010 108.19(19) . . ?
B019 B013 H013 121.69(13) . . ?
B019 B013 B018 60.34(16) . . ?
B00Z B014 B00V 107.50(18) . . ?
H014 B014 B00V 121.68(12) . . ?
H014 B014 B00Z 121.78(12) . . ?
B018 B014 B00V 59.91(16) . . ?
B018 B014 B00Z 107.93(18) . . ?
B018 B014 H014 122.23(12) . . ?
B019 B014 B00V 108.48(19) . . ?
B019 B014 B00Z 59.93(15) . . ?
B019 B014 H014 121.76(13) . . ?
B019 B014 B018 60.60(16) . . ?
C00A B014 B00V 58.42(14) . . ?
C00A B014 B00Z 58.75(13) . . ?
C00A B014 H014 124.62(11) . . ?
C00A B014 B018 104.80(19) . . ?
C00A B014 B019 105.35(17) . . ?
B01A B015 B00T 108.72(19) . . ?
B01B B015 B00T 60.29(15) . . ?
B01B B015 B01A 60.66(16) . . ?
B012 B015 B00T 108.28(18) . . ?
B012 B015 B01A 60.19(16) . . ?
B012 B015 B01B 108.86(19) . . ?
H015 B015 B00T 121.30(12) . . ?
H015 B015 B01A 121.73(13) . . ?
H015 B015 B01B 121.53(13) . . ?
H015 B015 B012 121.32(12) . . ?
C004 B015 B00T 59.11(14) . . ?
C004 B015 B01A 105.95(19) . . ?
C004 B015 B01B 106.18(18) . . ?
C004 B015 B012 59.00(14) . . ?
C004 B015 H015 123.89(11) . . ?
B00Y B016 B00W 59.69(15) . . ?
B01A B016 B00W 107.93(19) . . ?
B01A B016 B00Y 107.7(2) . . ?
B012 B016 B00W 60.44(15) . . ?
B012 B016 B00Y 108.08(18) . . ?
B012 B016 B01A 59.82(16) . . ?
H016 B016 B00W 121.79(13) . . ?
H016 B016 B00Y 121.90(12) . . ?
H016 B016 B01A 121.90(13) . . ?
H016 B016 B012 121.57(13) . . ?
B017 B016 B00W 107.51(19) . . ?
B017 B016 B00Y 59.78(16) . . ?
B017 B016 B01A 59.82(17) . . ?
B017 B016 B012 107.7(2) . . ?
B017 B016 H016 122.06(13) . . ?
B01A B017 B00Y 107.98(19) . . ?
B01B B017 B00Y 107.68(19) . . ?
B01B B017 B01A 60.14(17) . . ?
B011 B017 B00Y 59.54(15) . . ?
B011 B017 B01A 108.07(19) . . ?
B011 B017 B01B 60.04(16) . . ?
B016 B017 B00Y 59.86(16) . . ?
B016 B017 B01A 60.12(16) . . ?
B016 B017 B01B 108.00(19) . . ?
B016 B017 B011 107.54(19) . . ?
H017 B017 B00Y 122.01(12) . . ?
H017 B017 B01A 121.51(13) . . ?
H017 B017 B01B 121.70(13) . . ?
H017 B017 B011 121.96(12) . . ?
H017 B017 B016 121.84(13) . . ?
B010 B018 B00V 60.13(16) . . ?
B013 B018 B00V 108.31(19) . . ?
B013 B018 B010 60.39(16) . . ?
B014 B018 B00V 59.92(16) . . ?
B014 B018 B010 108.14(19) . . ?
B014 B018 B013 107.96(19) . . ?
H018 B018 B00V 121.78(12) . . ?
H018 B018 B010 121.35(12) . . ?
H018 B018 B013 121.40(13) . . ?
H018 B018 B014 121.95(12) . . ?
B019 B018 B00V 107.60(19) . . ?
B019 B018 B010 108.35(19) . . ?
B019 B018 B013 60.23(16) . . ?
B019 B018 B014 59.48(16) . . ?
B019 B018 H018 121.89(13) . . ?
B00Z B019 B00X 59.96(14) . . ?
B013 B019 B00X 59.71(15) . . ?
B013 B019 B00Z 107.60(19) . . ?
B014 B019 B00X 107.98(19) . . ?
B014 B019 B00Z 60.11(15) . . ?
B014 B019 B013 107.67(19) . . ?
B018 B019 B00X 107.14(19) . . ?
B018 B019 B00Z 107.55(19) . . ?
B018 B019 B013 59.43(16) . . ?
B018 B019 B014 59.92(16) . . ?
H019 B019 B00X 121.98(12) . . ?
H019 B019 B00Z 121.81(12) . . ?
H019 B019 B013 122.11(13) . . ?
H019 B019 B014 121.62(13) . . ?
H019 B019 B018 122.28(13) . . ?
B00V C00A B00R 62.81(14) . . ?
B00Z C00A B00R 113.22(16) . . ?
B00Z C00A B00V 113.66(18) . . ?
B014 C00A B00R 114.05(18) . . ?
B014 C00A B00V 62.46(15) . . ?
B014 C00A B00Z 62.25(14) . . ?
C00C C00A B00R 116.93(18) . . ?
C00C C00A B00V 120.20(18) . . ?
C00C C00A B00Z 118.06(19) . . ?
C00C C00A B014 120.85(18) . . ?
C006 C00A B00R 60.95(13) . . ?
C006 C00A B00V 111.54(16) . . ?
C006 C00A B00Z 61.43(13) . . ?
C006 C00A B014 111.53(16) . . ?
C006 C00A C00C 118.13(18) . . ?
C00I C00B H00B 119.95(14) . . ?
C003 C00B H00B 119.95(14) . . ?
C003 C00B C00I 120.1(2) . . ?
H00a C00C C00A 109.5 . . ?
H00c C00C C00A 109.5 . . ?
H00c C00C H00a 109.5 . . ?
H00d C00C C00A 109.5 . . ?
H00d C00C H00a 109.5 . . ?
H00d C00C H00c 109.5 . . ?
C00H C00D H00e 119.96(15) . . ?
C007 C00D H00e 119.96(15) . . ?
C007 C00D C00H 120.1(2) . . ?
H00g C00E H00f 109.5 . . ?
H00h C00E H00f 109.5 . . ?
H00h C00E H00g 109.5 . . ?
C004 C00E H00f 109.5 . . ?
C004 C00E H00g 109.5 . . ?
C004 C00E H00h 109.5 . . ?
C00K C00F H00i 119.82(16) . . ?
C008 C00F H00i 119.82(14) . . ?
C008 C00F C00K 120.4(2) . . ?
C00J C00G H00j 119.61(16) . . ?
C005 C00G H00j 119.61(14) . . ?
C005 C00G C00J 120.8(2) . . ?
H00k C00H C00D 120.10(15) . . ?
C00I C00H C00D 119.8(2) . . ?
C00I C00H H00k 120.10(15) . . ?
C00H C00I C00B 120.4(2) . . ?
H00l C00I C00B 119.78(14) . . ?
H00l C00I C00H 119.78(15) . . ?
H00m C00J C00G 120.00(16) . . ?
C00L C00J C00G 120.0(3) . . ?
C00L C00J H00m 120.00(17) . . ?
H00n C00K C00F 120.29(16) . . ?
C00P C00K C00F 119.4(2) . . ?
C00P C00K H00n 120.29(16) . . ?
H00o C00L C00J 120.11(17) . . ?
C00S C00L C00J 119.8(3) . . ?
C00S C00L H00o 120.11(16) . . ?
C00Q C00M H00p 120.17(16) . . ?
C008 C00M H00p 120.17(15) . . ?
C008 C00M C00Q 119.7(2) . . ?
C00S C00O H00q 120.10(18) . . ?
C005 C00O H00q 120.10(16) . . ?
C005 C00O C00S 119.8(3) . . ?
H00s C00P C00K 119.78(16) . . ?
C00Q C00P C00K 120.4(2) . . ?
C00Q C00P H00s 119.78(16) . . ?
C00P C00Q C00M 120.3(3) . . ?
H00 C00Q C00M 119.83(16) . . ?
H00 C00Q C00P 119.83(16) . . ?
C00O C00S C00L 120.6(3) . . ?
H1 C00S C00L 119.70(16) . . ?
H1 C00S C00O 119.70(18) . . ?
C007 C003 C00B 119.1(2) . . ?
P002 C003 C00B 122.96(17) . . ?
P002 C003 C007 117.93(17) . . ?
B00W C004 B00T 112.54(16) . . ?
B012 C004 B00T 114.06(18) . . ?
B012 C004 B00W 62.72(15) . . ?
B015 C004 B00T 62.69(15) . . ?
B015 C004 B00W 113.65(18) . . ?
B015 C004 B012 62.51(15) . . ?
C00E C004 B00T 117.99(18) . . ?
C00E C004 B00W 118.06(18) . . ?
C00E C004 B012 119.55(18) . . ?
C00E C004 B015 119.92(18) . . ?
C009 C004 B00T 60.74(13) . . ?
C009 C004 B00W 60.74(13) . . ?
C009 C004 B012 111.37(16) . . ?
C009 C004 B015 111.09(16) . . ?
C009 C004 C00E 119.47(18) . . ?
C00O C005 C00G 119.0(2) . . ?
P002 C005 C00G 122.23(18) . . ?
P002 C005 C00O 118.70(19) . . ?
B00R C006 B00N 125.07(18) . . ?
B00U C006 B00N 123.60(17) . . ?
B00U C006 B00R 61.95(14) . . ?
B00X C006 B00N 116.38(17) . . ?
B00X C006 B00R 112.09(17) . . ?
B00X C006 B00U 61.81(14) . . ?
B00Z C006 B00N 113.30(17) . . ?
B00Z C006 B00R 111.53(16) . . ?
B00Z C006 B00U 111.89(17) . . ?
B00Z C006 B00X 61.36(14) . . ?
C00A C006 B00N 122.01(17) . . ?
C00A C006 B00R 60.38(13) . . ?
C00A C006 B00U 109.01(16) . . ?
C00A C006 B00X 108.36(16) . . ?
C00A C006 B00Z 59.98(13) . . ?
C003 C007 C00D 120.5(2) . . ?
H007 C007 C00D 119.77(15) . . ?
H007 C007 C003 119.77(14) . . ?
C00M C008 C00F 119.7(2) . . ?
P002 C008 C00F 117.89(18) . . ?
P002 C008 C00M 122.36(19) . . ?
B00T C009 B00N 124.21(17) . . ?
B00W C009 B00N 111.83(17) . . ?
B00W C009 B00T 111.10(16) . . ?
B00Y C009 B00N 118.78(17) . . ?
B00Y C009 B00T 112.24(17) . . ?
B00Y C009 B00W 61.57(14) . . ?
B011 C009 B00N 127.00(17) . . ?
B011 C009 B00T 62.16(14) . . ?
B011 C009 B00W 111.80(17) . . ?
B011 C009 B00Y 61.76(15) . . ?
C004 C009 B00N 118.50(16) . . ?
C004 C009 B00T 59.88(13) . . ?
C004 C009 B00W 59.89(12) . . ?
C004 C009 B00Y 108.45(16) . . ?
C004 C009 B011 108.71(16) . . ?
P002 Cu01 B00N 164.02(7) . . ?
C005 P002 C003 106.23(10) . . ?
C008 P002 C003 105.18(10) . . ?
C008 P002 C005 104.97(11) . . ?
Cu01 P002 C003 108.82(7) . . ?
Cu01 P002 C005 120.07(7) . . ?
Cu01 P002 C008 110.53(8) . . ?
H2b C2 H2a 109.5 . . ?
H2c C2 H2a 109.5 . . ?
H2c C2 H2b 109.5 . . ?
C3 C2 H2a 109.5 . . ?
C3 C2 H2b 109.5 . . ?
C3 C2 H2c 109.5 . . ?
C4 C3 C2 119.1(10) . . ?
C8 C3 C2 99.3(10) . . ?
C8 C3 C4 129.3(11) . . ?
H4 C4 C3 128.3(6) . . ?
C5 C4 C3 103.5(7) . . ?
C5 C4 H4 128.3(5) . . ?
H5 C5 C4 123.3(5) . . ?
C6 C5 C4 113.3(8) . . ?
C6 C5 H5 123.3(6) . . ?
H6 C6 C5 119.2(6) . . ?
C7 C6 C5 121.6(12) . . ?
C7 C6 H6 119.2(9) . . ?
H7 C7 C6 125.0(8) . . ?
C8 C7 C6 110.0(14) . . ?
C8 C7 H7 125.0(9) . . ?
C7 C8 C3 120.4(14) . . ?
H8 C8 C3 119.8(8) . . ?
H8 C8 C7 119.8(9) . . ?

loop_
_geom_bond_atom_site_label_1
_geom_bond_atom_site_label_2
_geom_bond_distance
_geom_bond_site_symmetry_2
_geom_bond_publ_flag
B00N C006 1.632(3) . ?
B00N C009 1.623(3) . ?
B00N Cu01 2.153(2) . ?
B00R H00R 1.1200 . ?
B00R B00U 1.772(4) . ?
B00R B00V 1.782(4) . ?
B00R B010 1.773(4) . ?
B00R C00A 1.717(3) . ?
B00R C006 1.727(3) . ?
B00T H00T 1.1200 . ?
B00T B01B 1.782(4) . ?
B00T B011 1.779(4) . ?
B00T B015 1.774(4) . ?
B00T C004 1.714(3) . ?
B00T C009 1.728(3) . ?
B00U H00U 1.1200 . ?
B00U B00X 1.770(4) . ?
B00U B010 1.777(4) . ?
B00U B013 1.780(4) . ?
B00U C006 1.717(3) . ?
B00V H00V 1.1200 . ?
B00V B010 1.781(4) . ?
B00V B014 1.773(4) . ?
B00V B018 1.773(4) . ?
B00V C00A 1.703(3) . ?
B00W H00W 1.1200 . ?
B00W B00Y 1.764(3) . ?
B00W B012 1.780(4) . ?
B00W B016 1.767(4) . ?
B00W C004 1.714(3) . ?
B00W C009 1.728(3) . ?
B00X H00X 1.1200 . ?
B00X B00Z 1.768(3) . ?
B00X B013 1.770(4) . ?
B00X B019 1.769(4) . ?
B00X C006 1.728(3) . ?
B00Y H00Y 1.1200 . ?
B00Y B011 1.764(4) . ?
B00Y B016 1.778(4) . ?
B00Y B017 1.776(4) . ?
B00Y C009 1.719(3) . ?
B00Z H00Z 1.1200 . ?
B00Z B014 1.772(4) . ?
B00Z B019 1.769(4) . ?
B00Z C00A 1.712(3) . ?
B00Z C006 1.736(3) . ?
B01A H01A 1.1200 . ?
B01A B01B 1.790(4) . ?
B01A B012 1.774(4) . ?
B01A B015 1.771(4) . ?
B01A B016 1.788(4) . ?
B01A B017 1.782(4) . ?
B01B H01B 1.1200 . ?
B01B B011 1.784(4) . ?
B01B B015 1.773(4) . ?
B01B B017 1.789(4) . ?
B010 H010 1.1200 . ?
B010 B013 1.789(4) . ?
B010 B018 1.783(4) . ?
B011 H011 1.1200 . ?
B011 B017 1.776(4) . ?
B011 C009 1.718(3) . ?
B012 H012 1.1200 . ?
B012 B015 1.766(4) . ?
B012 B016 1.769(4) . ?
B012 C004 1.706(3) . ?
B013 H013 1.1200 . ?
B013 B018 1.773(4) . ?
B013 B019 1.787(4) . ?
B014 H014 1.1200 . ?
B014 B018 1.777(4) . ?
B014 B019 1.769(4) . ?
B014 C00A 1.716(3) . ?
B015 H015 1.1200 . ?
B015 C004 1.697(3) . ?
B016 H016 1.1200 . ?
B016 B017 1.787(4) . ?
B017 H017 1.1200 . ?
B018 H018 1.1200 . ?
B018 B019 1.789(4) . ?
B019 H019 1.1200 . ?
C00A C00C 1.511(3) . ?
C00A C006 1.687(3) . ?
C00B H00B 0.9500 . ?
C00B C00I 1.386(3) . ?
C00B C003 1.392(3) . ?
C00C H00a 0.9800 . ?
C00C H00c 0.9800 . ?
C00C H00d 0.9800 . ?
C00D H00e 0.9500 . ?
C00D C00H 1.384(4) . ?
C00D C007 1.384(3) . ?
C00E H00f 0.9800 . ?
C00E H00g 0.9800 . ?
C00E H00h 0.9800 . ?
C00E C004 1.513(3) . ?
C00F H00i 0.9500 . ?
C00F C00K 1.383(4) . ?
C00F C008 1.397(3) . ?
C00G H00j 0.9500 . ?
C00G C00J 1.388(3) . ?
C00G C005 1.381(3) . ?
C00H H00k 0.9500 . ?
C00H C00I 1.384(4) . ?
C00I H00l 0.9500 . ?
C00J H00m 0.9500 . ?
C00J C00L 1.374(4) . ?
C00K H00n 0.9500 . ?
C00K C00P 1.393(4) . ?
C00L H00o 0.9500 . ?
C00L C00S 1.377(5) . ?
C00M H00p 0.9500 . ?
C00M C00Q 1.391(4) . ?
C00M C008 1.388(3) . ?
C00O H00q 0.9500 . ?
C00O C00S 1.390(4) . ?
C00O C005 1.390(4) . ?
C00P H00s 0.9500 . ?
C00P C00Q 1.377(4) . ?
C00Q H00 0.9500 . ?
C00S H1 0.9500 . ?
C003 C007 1.395(3) . ?
C003 P002 1.818(2) . ?
C004 C009 1.705(3) . ?
C005 P002 1.817(2) . ?
C007 H007 0.9500 . ?
C008 P002 1.821(2) . ?
Cu01 P002 2.1801(6) . ?
C2 H2a 0.9800 . ?
C2 H2b 0.9800 . ?
C2 H2c 0.9800 . ?
C2 C3 1.472(12) . ?
C3 C4 1.355(9) . ?
C3 C8 1.338(12) . ?
C4 H4 0.9500 . ?
C4 C5 1.497(10) . ?
C5 H5 0.9500 . ?
C5 C6 1.435(10) . ?
C6 H6 0.9500 . ?
C6 C7 1.280(12) . ?
C7 H7 0.9500 . ?
C7 C8 1.308(13) . ?
C8 H8 0.9500 . ?

loop_
_geom_torsion_atom_site_label_1
_geom_torsion_atom_site_label_2
_geom_torsion_atom_site_label_3
_geom_torsion_atom_site_label_4
_geom_torsion
_geom_torsion_site_symmetry_1
_geom_torsion_site_symmetry_2
_geom_torsion_site_symmetry_3
_geom_torsion_site_symmetry_4
_geom_torsion_publ_flag
B00N C006 C00A B00R -115.1(3) . . . . ?
B00N C006 C00A B00V -153.7(2) . . . . ?
B00N C006 C00A B00Z 100.2(2) . . . . ?
B00N C006 C00A B014 138.5(2) . . . . ?
B00N C006 C00A C00C -8.2(2) . . . . ?
B00R C00A C006 B00U 39.82(17) . . . . ?
B00R C00A C006 B00X 105.49(15) . . . . ?
B00R C00A C006 B00Z 144.68(19) . . . . ?
B00R C006 C00A B00V -38.63(18) . . . . ?
B00R C006 C00A B00Z -144.68(19) . . . . ?
B00R C006 C00A B014 -106.38(16) . . . . ?
B00R C006 C00A C00C 106.89(16) . . . . ?
B00T B015 C004 B00W 104.18(16) . . . . ?
B00T B015 C004 B012 141.81(19) . . . . ?
B00T B015 C004 C00E -108.19(16) . . . . ?
B00T B015 C004 C009 37.95(17) . . . . ?
B00T C004 B015 B01A -102.59(16) . . . . ?
B00T C004 B015 B01B -39.19(19) . . . . ?
B00T C004 B015 B012 -141.8(2) . . . . ?
B00U C006 C00A B00V 1.19(19) . . . . ?
B00U C006 C00A B00Z -104.9(2) . . . . ?
B00U C006 C00A B014 -66.56(19) . . . . ?
B00U C006 C00A C00C 146.71(18) . . . . ?
B00V C00A C006 B00X 66.86(19) . . . . ?
B00V C00A C006 B00Z 106.0(2) . . . . ?
B00W C004 B015 B01A 1.58(18) . . . . ?
B00W C004 B015 B01B 64.98(19) . . . . ?
B00W C004 B015 B012 -37.6(2) . . . . ?
B00X C006 C00A B00Z -39.19(19) . . . . ?
B00X C006 C00A B014 -0.89(19) . . . . ?
B00X C006 C00A C00C -147.62(17) . . . . ?
B00Z C006 C00A B014 38.30(18) . . . . ?
B00Z C006 C00A C00C -108.43(16) . . . . ?
B01A B015 C004 B012 39.21(19) . . . . ?
B01A B015 C004 C00E 149.21(18) . . . . ?
B01A B015 C004 C009 -64.65(19) . . . . ?
B01B B015 C004 B012 102.6(2) . . . . ?
B01B B015 C004 C00E -147.39(18) . . . . ?
B01B B015 C004 C009 -1.2(2) . . . . ?
B012 B015 C004 C00E 110.00(16) . . . . ?
B012 B015 C004 C009 -103.86(14) . . . . ?
C00B C00I C00H C00D -1.2(3) . . . . ?
C00B C003 C007 C00D -0.3(3) . . . . ?
C00D C007 C003 P002 -178.68(18) . . . . ?
C00F C00K C00P C00Q -0.3(3) . . . . ?
C00F C008 C00M C00Q 0.6(3) . . . . ?
C00G C00J C00L C00S -0.7(3) . . . . ?
C00G C005 C00O C00S -1.3(3) . . . . ?
C00J C00L C00S C00O 0.1(3) . . . . ?
C00K C00P C00Q C00M -0.5(3) . . . . ?
C00L C00S C00O C005 0.9(4) . . . . ?
C2 C3 C4 C5 152.2(11) . . . . ?
C2 C3 C8 C7 -173.4(12) . . . . ?
C3 C4 C5 C6 19.6(9) . . . . ?
C3 C8 C7 C6 0.8(18) . . . . ?
C4 C5 C6 C7 -53.0(15) . . . . ?
C5 C6 C7 C8 39.7(12) . . . . ?

loop_
_restr_distance_atom_site_label_1
_restr_distance_atom_site_label_2
_restr_distance_site_symmetry_2
_restr_distance_target
_restr_distance_target_weight_param
_restr_distance_diff
C2 C3 1 1.5100 0.0200 0.0379
C2 C4 1 2.5200 0.0400 0.0816
C2 C8 1 2.5200 0.0400 0.3774
C3 C4 1 1.3900 0.0200 0.0350
C3 C5 1 2.4200 0.0400 0.1784
C3 C7 1 2.4100 0.0400 0.1143
C3 C8 1 1.3900 0.0200 0.0522
C4 C5 1 1.3800 0.0200 -0.1172
C4 C6 1 2.3900 0.0400 -0.0595
C5 C6 1 1.3900 0.0200 -0.0445
C5 C7 1 2.4000 0.0400 0.0292
C6 C7 1 1.3800 0.0200 0.1001
C6 C8 1 2.4000 0.0400 0.2798
C7 C8 1 1.3800 0.0200 0.0720

loop_
_restr_equal_distance_atom_site_label_1
_restr_equal_distance_atom_site_label_2
_restr_equal_distance_site_symmetry_2
_restr_equal_distance_class_id
C2 C4 1 3
C2 C8 1 3
C3 C4 1 1
C3 C5 1 2
C3 C7 1 2
C4 C5 1 1
C4 C6 1 2
C4 C8 1 2
C5 C6 1 1
C5 C7 1 2
C6 C7 1 1
C7 C8 1 1
C8 C3 1 1
C8 C6 1 2

loop_
_restr_equal_distance_class_class_id
_restr_equal_distance_class_target_weight_param
_restr_equal_distance_class_average
_restr_equal_distance_class_esd
_restr_equal_distance_class_diff_max
1 0.0200 1.3687 0.0748 0.1285
2 0.0400 2.3186 0.1147 0.1984
3 0.0400 2.2905 0.1479 0.1479

loop_
_restr_U_similar_atom_site_label_1
_restr_U_similar_atom_site_label_2
_restr_U_similar_weight_param
C2 C3 0.0400
C3 C8 0.0400
C4 C5 0.0400
C5 C6 0.0400
C6 C7 0.0400
C7 C8 0.0400

loop_
_restr_chirality_atom_site_label_1
_restr_chirality_atom_site_label_2
_restr_chirality_atom_site_label_3
_restr_chirality_atom_site_label_4
_restr_chirality_site_symmetry_1
_restr_chirality_site_symmetry_2
_restr_chirality_site_symmetry_3
_restr_chirality_site_symmetry_4
_restr_chirality_volume_target
_restr_chirality_weight_param
_restr_chirality_diff
C3 C4 C7 C8 1 1 1 1 0.0000 0.1000 0.8606
C4 C7 C8 C2 1 1 1 1 0.0000 0.1000 0.0411
C5 C3 C4 C7 1 1 1 1 0.0000 0.1000 0.1701
C7 C8 C2 C6 1 1 1 1 0.0000 0.1000 -0.2478

loop_
_restr_rigu_atom_site_label_1
_restr_rigu_atom_site_label_2
_restr_rigu_target_weight_param
_restr_rigu_u13_diff
_restr_rigu_u23_diff
_restr_rigu_u33_diff
C2 C3 0.004000 0.003632 -0.007239 0.000585
C2 C4 0.004000 -0.004037 0.002220 0.007370
C2 C8 0.004000 0.046203 0.003079 -0.021182
C3 C4 0.004000 -0.012142 -0.008199 0.003303
C3 C5 0.004000 0.029403 -0.044464 -0.011300
C3 C7 0.004000 0.030548 -0.002433 -0.065464
C3 C8 0.004000 0.009413 0.003425 -0.005849
C4 C5 0.004000 0.002754 0.006377 -0.027703
C4 C6 0.004000 -0.006821 -0.005047 0.002374
C4 C8 0.004000 -0.007620 -0.009922 -0.048294
C5 C6 0.004000 -0.019518 0.005246 0.015179
C5 C7 0.004000 -0.050737 0.036306 -0.071466
C6 C7 0.004000 0.020997 -0.024825 -0.039653
C6 C8 0.004000 0.044297 0.021451 -0.028301
C7 C8 0.004000 0.005665 -0.009209 0.045097
